data_4311727
loop_
_publ_author_name
'Evan M. Rumberger'
'Lev N. Zakharov'
'Arnold L. Rheingold'
'David N. Hendrickson'

_publ_section_title
;
 Synthesis and Magnetic Properties of Wheel-Shaped [Mn12] and [Fe6]
 Complexes
;
_journal_name_full 'Inorganic Chemistry'
_journal_page_first 6531
_journal_page_last 6533
_journal_paper_doi 10.1021/ic0488886
_journal_volume 43
_journal_year 2004
_chemical_formula_sum 'C72 H136 Mn12 N10 O44'
_chemical_formula_weight 2505.18
_chemical_name_systematic
;
 ?
;
_space_group_IT_number 2
_symmetry_cell_setting triclinic
_symmetry_space_group_name_Hall '-P 1'
_symmetry_space_group_name_H-M 'P -1'
_atom_sites_solution_hydrogens geom
_atom_sites_solution_primary direct
_atom_sites_solution_secondary difmap
_audit_creation_method SHELXL-97
_cell_angle_alpha 107.290(2)
_cell_angle_beta 109.195(2)
_cell_angle_gamma 99.309(2)
_cell_formula_units_Z 1
_cell_length_a 13.1038(17)
_cell_length_b 13.2726(18)
_cell_length_c 17.265(2)
_cell_measurement_reflns_used 6952
_cell_measurement_temperature 100(2)
_cell_measurement_theta_max 27.50
_cell_measurement_theta_min 2.39
_cell_volume 2593.2(6)
_computing_cell_refinement 'Bruker SMART'
_computing_data_collection 'Bruker SMART'
_computing_data_reduction 'Bruker SAINT'
_computing_molecular_graphics 'Bruker SHELXTL'
_computing_publication_material 'Bruker SHELXTL'
_computing_structure_refinement 'SHELXL-97 (Sheldrick, 1997)'
_computing_structure_solution 'SHELXS-97 (Sheldrick, 1990)'
_diffrn_ambient_temperature 100(2)
_diffrn_measured_fraction_theta_full 0.958
_diffrn_measured_fraction_theta_max 0.958
_diffrn_measurement_device_type 'CCD area detector'
_diffrn_measurement_method 'phi and omega scans'
_diffrn_radiation_monochromator graphite
_diffrn_radiation_source 'fine-focus sealed tube'
_diffrn_radiation_type MoK\a
_diffrn_radiation_wavelength 0.71073
_diffrn_reflns_av_R_equivalents 0.0228
_diffrn_reflns_av_sigmaI/netI 0.0370
_diffrn_reflns_limit_h_max 16
_diffrn_reflns_limit_h_min -16
_diffrn_reflns_limit_k_max 16
_diffrn_reflns_limit_k_min -17
_diffrn_reflns_limit_l_max 22
_diffrn_reflns_limit_l_min -22
_diffrn_reflns_number 21928
_diffrn_reflns_theta_full 27.55
_diffrn_reflns_theta_max 27.55
_diffrn_reflns_theta_min 1.68
_exptl_absorpt_coefficient_mu 1.495
_exptl_absorpt_correction_T_max 1.000
_exptl_absorpt_correction_T_min 0.774
_exptl_absorpt_correction_type multi-scan
_exptl_absorpt_process_details SADABS
_exptl_crystal_colour Red
_exptl_crystal_density_diffrn 1.604
_exptl_crystal_density_meas 0
_exptl_crystal_density_method 'not measured'
_exptl_crystal_description Block
_exptl_crystal_F_000 1290
_exptl_crystal_size_max 0.32
_exptl_crystal_size_mid 0.20
_exptl_crystal_size_min 0.15
_refine_diff_density_max 0.695
_refine_diff_density_min -0.547
_refine_diff_density_rms 0.089
_refine_ls_extinction_method none
_refine_ls_goodness_of_fit_ref 1.009
_refine_ls_hydrogen_treatment mixed
_refine_ls_matrix_type full
_refine_ls_number_parameters 634
_refine_ls_number_reflns 11460
_refine_ls_number_restraints 0
_refine_ls_restrained_S_all 1.009
_refine_ls_R_factor_all 0.0483
_refine_ls_R_factor_gt 0.0365
_refine_ls_shift/su_max 0.001
_refine_ls_shift/su_mean 0.000
_refine_ls_structure_factor_coef Fsqd
_refine_ls_weighting_details 'calc w=1/[\s^2^(Fo^2^)+(0.0518P)^2^+2.0639P] where P=(Fo^2^+2Fc^2^)/3'
_refine_ls_weighting_scheme calc
_refine_ls_wR_factor_gt 0.0908
_refine_ls_wR_factor_ref 0.0980
_reflns_number_gt 9406
_reflns_number_total 11460
_reflns_threshold_expression >2sigma(I)
_cod_data_source_file ic0488886si20040813_121651_1.cif
_cod_data_source_block hen104a
_cod_depositor_comments
;
The following automatic conversions were performed:
'_symmetry_cell_setting' value 'Triclinic' changed to 'triclinic'
according to '/home/saulius/struct/CIF-dictionaries/cif_core.dic'
dictionary named 'cif_core.dic' version 2.4.1 from
2010-06-29.

'_exptl_absorpt_correction_type' value 'Multi-scan' changed
to 'multi-scan' according to
'/home/saulius/struct/CIF-dictionaries/cif_core.dic' dictionary named
'cif_core.dic' version 2.4.1 from 2010-06-29.

Automatic conversion script
Id: cif_fix_enum 1527 2010-12-29 10:47:43Z saulius 
;
_cod_original_cell_volume 2593.1(6)
_cod_database_code 4311727

loop_
_symmetry_equiv_pos_as_xyz
'x, y, z'
'-x, -y, -z'

loop_
_atom_site_label
_atom_site_type_symbol
_atom_site_fract_x
_atom_site_fract_y
_atom_site_fract_z
_atom_site_U_iso_or_equiv
_atom_site_adp_type
_atom_site_occupancy
_atom_site_symmetry_multiplicity
_atom_site_calc_flag
_atom_site_refinement_flags
_atom_site_disorder_assembly
_atom_site_disorder_group
Mn1 Mn 1.06413(3) 0.79708(3) 0.18707(2) 0.01875(9) Uani 1 1 d . . .
Mn2 Mn 0.81004(3) 0.73072(3) 0.17073(2) 0.01713(9) Uani 1 1 d . . .
Mn3 Mn 0.75158(3) 0.64285(3) 0.30815(2) 0.01794(9) Uani 1 1 d . . .
Mn4 Mn 0.78297(3) 0.67285(3) 0.50448(2) 0.01741(9) Uani 1 1 d . . .
Mn5 Mn 0.64573(3) 0.79767(3) 0.59889(2) 0.01945(9) Uani 1 1 d . . .
Mn6 Mn 0.68821(3) 1.01122(3) 0.76665(2) 0.01719(9) Uani 1 1 d . . .
O1 O 0.95707(14) 0.69974(15) 0.04641(11) 0.0231(4) Uani 1 1 d . . .
O2 O 0.78265(14) 0.65962(14) 0.04422(11) 0.0208(4) Uani 1 1 d . . .
O3 O 0.91887(14) 0.85763(14) 0.18327(11) 0.0194(3) Uani 1 1 d . . .
O4 O 0.81620(15) 0.79216(14) 0.28725(11) 0.0199(4) Uani 1 1 d . . .
O5 O 0.96038(14) 0.67525(14) 0.21624(11) 0.0201(4) Uani 1 1 d . . .
O6 O 0.91020(15) 0.60420(15) 0.30502(12) 0.0231(4) Uani 1 1 d . . .
O7 O 0.69666(14) 0.61433(14) 0.16126(11) 0.0205(4) Uani 1 1 d . . .
O8 O 0.75580(14) 0.55575(14) 0.39969(11) 0.0207(4) Uani 1 1 d . . .
O9 O 0.59991(15) 0.69207(14) 0.32075(11) 0.0220(4) Uani 1 1 d . . .
O10 O 0.62331(14) 0.72239(14) 0.46055(11) 0.0202(4) Uani 1 1 d . . .
O11 O 0.83992(14) 0.75954(14) 0.44920(11) 0.0209(4) Uani 1 1 d . . .
O12 O 0.80910(14) 0.79449(14) 0.60928(11) 0.0213(4) Uani 1 1 d . . .
O13 O 0.72909(15) 0.56639(14) 0.54975(11) 0.0221(4) Uani 1 1 d . . .
O14 O 0.60632(15) 0.63346(14) 0.59923(12) 0.0243(4) Uani 1 1 d . . .
O15 O 0.70069(15) 0.98182(14) 0.63959(11) 0.0217(4) Uani 1 1 d . . .
O16 O 0.84206(16) 1.12774(15) 0.67479(12) 0.0264(4) Uani 1 1 d . . .
O17 O 0.69426(15) 0.86339(14) 0.74183(11) 0.0203(4) Uani 1 1 d . . .
O18 O 0.84652(14) 1.07410(14) 0.83768(11) 0.0204(4) Uani 1 1 d . . .
O19 O 0.66247(14) 1.15474(14) 0.80041(12) 0.0226(4) Uani 1 1 d . . .
O20 O 0.81461(15) 1.29256(14) 0.83552(12) 0.0231(4) Uani 1 1 d . . .
O21 O 0.48269(15) 0.81441(15) 0.58303(12) 0.0258(4) Uani 1 1 d . . .
O22 O 0.52180(15) 0.95814(14) 0.70774(12) 0.0233(4) Uani 1 1 d . . .
N1 N 0.69692(18) 0.84427(17) 0.14598(13) 0.0207(4) Uani 1 1 d . . .
N2 N 0.64022(18) 0.45326(17) 0.22005(13) 0.0205(4) Uani 1 1 d . . .
N3 N 0.97234(18) 0.7063(2) 0.58512(14) 0.0268(5) Uani 1 1 d . . .
N4 N 0.69029(18) 0.98880(18) 0.89614(14) 0.0232(5) Uani 1 1 d . . .
C1 C 0.8523(2) 0.6661(2) 0.00714(16) 0.0206(5) Uani 1 1 d . . .
C2 C 0.8023(2) 0.6290(3) -0.09228(17) 0.0300(6) Uani 1 1 d . . .
H2A H 0.8632 0.6378 -0.1131 0.045 Uiso 1 1 calc R . .
H2B H 0.7533 0.6738 -0.1099 0.045 Uiso 1 1 calc R . .
H2C H 0.7581 0.5514 -0.1185 0.045 Uiso 1 1 calc R . .
C3 C 0.8720(2) 0.9156(2) 0.13131(16) 0.0218(5) Uani 1 1 d . . .
H3A H 0.8477 0.8703 0.0679 0.026 Uiso 1 1 calc R . .
H3B H 0.9295 0.9844 0.1459 0.026 Uiso 1 1 calc R . .
C4 C 0.7709(2) 0.9433(2) 0.14874(17) 0.0231(5) Uani 1 1 d . . .
H4A H 0.7975 1.0031 0.2075 0.028 Uiso 1 1 calc R . .
H4B H 0.7281 0.9692 0.1034 0.028 Uiso 1 1 calc R . .
C5 C 0.6678(2) 0.8660(2) 0.22382(17) 0.0243(5) Uani 1 1 d . . .
H5A H 0.6062 0.8030 0.2135 0.029 Uiso 1 1 calc R . .
H5B H 0.6416 0.9328 0.2340 0.029 Uiso 1 1 calc R . .
C6 C 0.7719(2) 0.8824(2) 0.30420(17) 0.0246(5) Uani 1 1 d . . .
H6A H 0.8297 0.9509 0.3188 0.030 Uiso 1 1 calc R . .
H6B H 0.7517 0.8901 0.3557 0.030 Uiso 1 1 calc R . .
C7 C 0.5977(2) 0.7894(2) 0.06258(17) 0.0253(5) Uani 1 1 d . . .
H7A H 0.5519 0.8399 0.0544 0.038 Uiso 1 1 calc R . .
H7B H 0.5528 0.7237 0.0639 0.038 Uiso 1 1 calc R . .
H7C H 0.6217 0.7677 0.0135 0.038 Uiso 1 1 calc R . .
C8 C 0.9809(2) 0.6350(2) 0.27687(16) 0.0199(5) Uani 1 1 d . . .
C9 C 1.0978(2) 0.6230(2) 0.31457(19) 0.0285(6) Uani 1 1 d . . .
H9A H 1.1028 0.5914 0.3598 0.043 Uiso 1 1 calc R . .
H9B H 1.1535 0.6955 0.3412 0.043 Uiso 1 1 calc R . .
H9C H 1.1128 0.5742 0.2671 0.043 Uiso 1 1 calc R . .
C10 C 0.6490(2) 0.5064(2) 0.09712(16) 0.0246(5) Uani 1 1 d . . .
H10A H 0.6842 0.4968 0.0538 0.029 Uiso 1 1 calc R . .
H10B H 0.5671 0.4932 0.0650 0.029 Uiso 1 1 calc R . .
C11 C 0.6682(2) 0.4242(2) 0.14246(17) 0.0272(6) Uani 1 1 d . . .
H11A H 0.6206 0.3492 0.1003 0.033 Uiso 1 1 calc R . .
H11B H 0.7481 0.4240 0.1608 0.033 Uiso 1 1 calc R . .
C12 C 0.6781(3) 0.3896(2) 0.27453(18) 0.0294(6) Uani 1 1 d . . .
H12A H 0.7527 0.3816 0.2768 0.035 Uiso 1 1 calc R . .
H12B H 0.6241 0.3150 0.2476 0.035 Uiso 1 1 calc R . .
C13 C 0.6867(2) 0.4470(2) 0.36853(17) 0.0258(6) Uani 1 1 d . . .
H13A H 0.6110 0.4471 0.3680 0.031 Uiso 1 1 calc R . .
H13B H 0.7206 0.4085 0.4070 0.031 Uiso 1 1 calc R . .
C14 C 0.5187(2) 0.4400(2) 0.19421(19) 0.0307(6) Uani 1 1 d . . .
H14A H 0.4766 0.3623 0.1587 0.046 Uiso 1 1 calc R . .
H14B H 0.4954 0.4848 0.1593 0.046 Uiso 1 1 calc R . .
H14C H 0.5029 0.4640 0.2474 0.046 Uiso 1 1 calc R . .
C15 C 0.5766(2) 0.7310(2) 0.38583(16) 0.0195(5) Uani 1 1 d . . .
C16 C 0.4869(2) 0.7904(2) 0.37695(18) 0.0302(6) Uani 1 1 d . . .
H16A H 0.4580 0.7918 0.3173 0.045 Uiso 1 1 calc R . .
H16B H 0.5195 0.8661 0.4208 0.045 Uiso 1 1 calc R . .
H16C H 0.4250 0.7520 0.3870 0.045 Uiso 1 1 calc R . .
C17 C 0.9574(2) 0.8099(3) 0.48753(18) 0.0313(6) Uani 1 1 d . . .
H17A H 0.9756 0.8823 0.5349 0.038 Uiso 1 1 calc R . .
H17B H 0.9824 0.8224 0.4421 0.038 Uiso 1 1 calc R . .
C18 C 1.0195(2) 0.7371(3) 0.52602(19) 0.0345(7) Uani 1 1 d . . .
H18A H 1.0119 0.6699 0.4775 0.041 Uiso 1 1 calc R . .
H18B H 1.1007 0.7772 0.5596 0.041 Uiso 1 1 calc R . .
C19 C 1.0017(2) 0.8005(3) 0.66922(17) 0.0305(6) Uani 1 1 d . . .
H19A H 1.0308 0.8706 0.6639 0.037 Uiso 1 1 calc R . .
H19B H 1.0611 0.7928 0.7185 0.037 Uiso 1 1 calc R . .
C20 C 0.8964(2) 0.8006(2) 0.68752(17) 0.0271(6) Uani 1 1 d . . .
H20A H 0.8746 0.7367 0.7030 0.033 Uiso 1 1 calc R . .
H20B H 0.9100 0.8689 0.7376 0.033 Uiso 1 1 calc R . .
C21 C 1.0010(3) 0.6106(3) 0.6015(2) 0.0395(7) Uani 1 1 d . . .
H21A H 1.0824 0.6300 0.6359 0.059 Uiso 1 1 calc R . .
H21B H 0.9798 0.5501 0.5449 0.059 Uiso 1 1 calc R . .
H21C H 0.9601 0.5876 0.6346 0.059 Uiso 1 1 calc R . .
C22 C 0.6567(2) 0.5629(2) 0.58444(16) 0.0214(5) Uani 1 1 d . . .
C23 C 0.6332(2) 0.4647(2) 0.6088(2) 0.0292(6) Uani 1 1 d . . .
H23A H 0.5769 0.4695 0.6345 0.044 Uiso 1 1 calc R . .
H23B H 0.7030 0.4633 0.6521 0.044 Uiso 1 1 calc R . .
H23C H 0.6043 0.3972 0.5557 0.044 Uiso 1 1 calc R . .
C24 C 0.7709(2) 1.0397(2) 0.62109(16) 0.0213(5) Uani 1 1 d . . .
C25 C 0.7635(3) 0.9973(2) 0.52804(18) 0.0314(6) Uani 1 1 d . . .
H25A H 0.8210 1.0481 0.5222 0.047 Uiso 1 1 calc R . .
H25B H 0.6885 0.9917 0.4870 0.047 Uiso 1 1 calc R . .
H25C H 0.7760 0.9244 0.5142 0.047 Uiso 1 1 calc R . .
C26 C 0.6414(2) 0.8061(2) 0.78197(17) 0.0262(6) Uani 1 1 d . . .
H26A H 0.6551 0.7330 0.7713 0.031 Uiso 1 1 calc R . .
H26B H 0.5589 0.7948 0.7559 0.031 Uiso 1 1 calc R . .
C27 C 0.6887(3) 0.8725(2) 0.88059(18) 0.0286(6) Uani 1 1 d . . .
H27A H 0.6416 0.8415 0.9073 0.034 Uiso 1 1 calc R . .
H27B H 0.7663 0.8686 0.9089 0.034 Uiso 1 1 calc R . .
C28 C 0.8003(2) 1.0669(2) 0.96059(17) 0.0268(6) Uani 1 1 d . . .
H28A H 0.8255 1.0492 1.0144 0.032 Uiso 1 1 calc R . .
H28B H 0.7935 1.1428 0.9780 0.032 Uiso 1 1 calc R . .
C29 C 0.8863(2) 1.0596(2) 0.91921(18) 0.0276(6) Uani 1 1 d . . .
H29A H 0.9584 1.1169 0.9601 0.033 Uiso 1 1 calc R . .
H29B H 0.9006 0.9867 0.9093 0.033 Uiso 1 1 calc R . .
C30 C 0.5972(3) 1.0158(3) 0.9187(2) 0.0347(7) Uani 1 1 d . . .
H30A H 0.6028 1.0047 0.9735 0.052 Uiso 1 1 calc R . .
H30B H 0.5252 0.9678 0.8706 0.052 Uiso 1 1 calc R . .
H30C H 0.6011 1.0929 0.9271 0.052 Uiso 1 1 calc R . .
C31 C 0.7195(2) 1.2563(2) 0.83182(16) 0.0213(5) Uani 1 1 d . . .
C32 C 0.6587(2) 1.3348(2) 0.8668(2) 0.0325(6) Uani 1 1 d . . .
H32A H 0.7064 1.4108 0.8899 0.049 Uiso 1 1 calc R . .
H32B H 0.6428 1.3192 0.9143 0.049 Uiso 1 1 calc R . .
H32C H 0.5877 1.3251 0.8188 0.049 Uiso 1 1 calc R . .
C33 C 0.4552(2) 0.8759(2) 0.63735(17) 0.0236(5) Uani 1 1 d . . .
C34 C 0.3321(2) 0.8525(2) 0.6211(2) 0.0331(7) Uani 1 1 d . . .
H34A H 0.2882 0.7887 0.5658 0.050 Uiso 1 1 calc R . .
H34B H 0.3067 0.9168 0.6167 0.050 Uiso 1 1 calc R . .
H34C H 0.3214 0.8366 0.6703 0.050 Uiso 1 1 calc R . .
N1S N 0.0597(3) 0.6919(3) 0.8495(2) 0.0578(8) Uani 1 1 d . . .
C1S C 0.0636(3) 0.6323(3) 0.8857(2) 0.0385(7) Uani 1 1 d . . .
C2S C 0.0681(3) 0.5563(3) 0.9311(2) 0.0398(8) Uani 1 1 d . . .
H2SA H 0.078(3) 0.602(3) 0.989(3) 0.063(12) Uiso 1 1 d . . .
H2SB H 0.004(4) 0.504(4) 0.906(3) 0.074(15) Uiso 1 1 d . . .
H2SC H 0.123(4) 0.515(4) 0.924(3) 0.080(14) Uiso 1 1 d . . .

loop_
_atom_site_aniso_label
_atom_site_aniso_U_11
_atom_site_aniso_U_22
_atom_site_aniso_U_33
_atom_site_aniso_U_23
_atom_site_aniso_U_13
_atom_site_aniso_U_12
Mn1 0.01486(18) 0.02185(19) 0.01695(18) 0.00556(14) 0.00593(14) 0.00285(14)
Mn2 0.01588(18) 0.01855(18) 0.01489(17) 0.00398(14) 0.00653(14) 0.00323(14)
Mn3 0.01661(18) 0.01895(18) 0.01552(17) 0.00426(14) 0.00619(14) 0.00281(14)
Mn4 0.01516(18) 0.01939(18) 0.01485(17) 0.00408(14) 0.00564(14) 0.00291(14)
Mn5 0.0210(2) 0.01811(18) 0.01858(18) 0.00449(14) 0.00945(15) 0.00517(15)
Mn6 0.01517(18) 0.01713(18) 0.01749(18) 0.00435(14) 0.00652(14) 0.00419(14)
O1 0.0176(9) 0.0289(10) 0.0192(9) 0.0048(7) 0.0072(7) 0.0060(7)
O2 0.0184(9) 0.0238(9) 0.0165(8) 0.0035(7) 0.0073(7) 0.0036(7)
O3 0.0176(9) 0.0197(8) 0.0189(8) 0.0067(7) 0.0062(7) 0.0030(7)
O4 0.0223(9) 0.0201(9) 0.0154(8) 0.0044(7) 0.0080(7) 0.0049(7)
O5 0.0172(9) 0.0227(9) 0.0188(8) 0.0060(7) 0.0068(7) 0.0055(7)
O6 0.0203(9) 0.0289(10) 0.0228(9) 0.0112(7) 0.0104(7) 0.0077(8)
O7 0.0195(9) 0.0195(8) 0.0192(8) 0.0040(7) 0.0086(7) 0.0019(7)
O8 0.0211(9) 0.0191(8) 0.0191(8) 0.0042(7) 0.0087(7) 0.0031(7)
O9 0.0199(9) 0.0252(9) 0.0181(8) 0.0059(7) 0.0065(7) 0.0062(7)
O10 0.0186(9) 0.0215(9) 0.0181(8) 0.0053(7) 0.0068(7) 0.0051(7)
O11 0.0166(9) 0.0240(9) 0.0166(8) 0.0057(7) 0.0049(7) -0.0010(7)
O12 0.0188(9) 0.0231(9) 0.0150(8) 0.0015(7) 0.0054(7) 0.0018(7)
O13 0.0240(9) 0.0226(9) 0.0212(9) 0.0086(7) 0.0105(7) 0.0070(7)
O14 0.0248(10) 0.0206(9) 0.0286(10) 0.0079(7) 0.0135(8) 0.0058(7)
O15 0.0245(9) 0.0207(9) 0.0198(9) 0.0068(7) 0.0101(7) 0.0049(7)
O16 0.0264(10) 0.0256(9) 0.0189(9) 0.0059(7) 0.0054(8) -0.0013(8)
O17 0.0245(9) 0.0191(8) 0.0196(8) 0.0077(7) 0.0108(7) 0.0072(7)
O18 0.0162(8) 0.0261(9) 0.0189(8) 0.0096(7) 0.0063(7) 0.0053(7)
O19 0.0176(9) 0.0198(9) 0.0263(9) 0.0044(7) 0.0078(7) 0.0056(7)
O20 0.0187(9) 0.0225(9) 0.0271(9) 0.0071(7) 0.0100(7) 0.0061(7)
O21 0.0208(9) 0.0262(9) 0.0239(9) 0.0031(7) 0.0073(8) 0.0051(7)
O22 0.0167(9) 0.0225(9) 0.0256(9) 0.0041(7) 0.0077(7) 0.0038(7)
N1 0.0194(11) 0.0225(11) 0.0193(10) 0.0061(8) 0.0085(9) 0.0054(8)
N2 0.0197(11) 0.0186(10) 0.0193(10) 0.0040(8) 0.0070(8) 0.0032(8)
N3 0.0174(11) 0.0404(13) 0.0190(11) 0.0080(9) 0.0065(9) 0.0066(10)
N4 0.0220(11) 0.0239(11) 0.0216(11) 0.0056(9) 0.0101(9) 0.0038(9)
C1 0.0223(13) 0.0200(12) 0.0192(12) 0.0063(9) 0.0085(10) 0.0068(10)
C2 0.0233(14) 0.0405(16) 0.0201(13) 0.0063(11) 0.0076(11) 0.0057(12)
C3 0.0219(13) 0.0214(12) 0.0206(12) 0.0067(10) 0.0091(10) 0.0030(10)
C4 0.0264(14) 0.0211(12) 0.0234(13) 0.0088(10) 0.0111(11) 0.0071(10)
C5 0.0273(14) 0.0256(13) 0.0254(13) 0.0082(10) 0.0164(11) 0.0119(11)
C6 0.0346(15) 0.0189(12) 0.0197(12) 0.0042(10) 0.0127(11) 0.0080(11)
C7 0.0202(13) 0.0314(14) 0.0234(13) 0.0085(11) 0.0086(11) 0.0086(11)
C8 0.0189(12) 0.0186(12) 0.0192(12) 0.0045(9) 0.0070(10) 0.0045(9)
C9 0.0231(14) 0.0351(15) 0.0299(14) 0.0157(12) 0.0102(11) 0.0096(12)
C10 0.0234(13) 0.0234(13) 0.0183(12) 0.0016(10) 0.0066(10) 0.0002(10)
C11 0.0272(14) 0.0243(13) 0.0234(13) 0.0012(10) 0.0107(11) 0.0038(11)
C12 0.0333(16) 0.0224(13) 0.0273(14) 0.0061(11) 0.0096(12) 0.0067(11)
C13 0.0322(15) 0.0212(13) 0.0211(13) 0.0068(10) 0.0100(11) 0.0038(11)
C14 0.0237(14) 0.0310(15) 0.0327(15) 0.0080(12) 0.0107(12) 0.0052(11)
C15 0.0166(12) 0.0170(11) 0.0211(12) 0.0048(9) 0.0058(10) 0.0031(9)
C16 0.0333(16) 0.0359(15) 0.0259(14) 0.0122(12) 0.0128(12) 0.0187(13)
C17 0.0210(14) 0.0404(16) 0.0225(13) 0.0079(12) 0.0075(11) -0.0065(12)
C18 0.0149(13) 0.058(2) 0.0245(14) 0.0107(13) 0.0078(11) 0.0032(13)
C19 0.0182(13) 0.0452(17) 0.0190(13) 0.0072(12) 0.0038(10) 0.0028(12)
C20 0.0236(14) 0.0342(15) 0.0164(12) 0.0053(10) 0.0055(10) 0.0036(11)
C21 0.0310(16) 0.061(2) 0.0339(16) 0.0194(15) 0.0137(13) 0.0260(15)
C22 0.0193(12) 0.0215(12) 0.0160(11) 0.0030(9) 0.0040(10) 0.0011(10)
C23 0.0284(15) 0.0298(14) 0.0366(15) 0.0166(12) 0.0170(12) 0.0101(12)
C24 0.0226(13) 0.0222(12) 0.0211(12) 0.0098(10) 0.0085(10) 0.0092(10)
C25 0.0424(17) 0.0253(14) 0.0224(13) 0.0053(11) 0.0150(12) 0.0018(12)
C26 0.0328(15) 0.0237(13) 0.0239(13) 0.0100(10) 0.0141(11) 0.0049(11)
C27 0.0339(15) 0.0266(14) 0.0258(14) 0.0105(11) 0.0143(12) 0.0032(12)
C28 0.0283(14) 0.0284(14) 0.0177(12) 0.0064(10) 0.0070(11) 0.0018(11)
C29 0.0225(14) 0.0339(15) 0.0259(13) 0.0149(11) 0.0075(11) 0.0050(11)
C30 0.0313(16) 0.0468(18) 0.0313(15) 0.0133(13) 0.0196(13) 0.0124(13)
C31 0.0215(13) 0.0224(12) 0.0183(12) 0.0055(9) 0.0071(10) 0.0076(10)
C32 0.0270(15) 0.0243(14) 0.0387(16) 0.0020(12) 0.0129(13) 0.0076(11)
C33 0.0193(13) 0.0219(13) 0.0275(13) 0.0090(10) 0.0074(11) 0.0052(10)
C34 0.0220(14) 0.0285(15) 0.0379(16) 0.0023(12) 0.0086(12) 0.0055(11)
N1S 0.065(2) 0.056(2) 0.0475(18) 0.0162(16) 0.0221(17) 0.0123(17)
C1S 0.0373(18) 0.0386(18) 0.0321(16) 0.0039(13) 0.0132(14) 0.0112(14)
C2S 0.043(2) 0.046(2) 0.0277(16) 0.0055(14) 0.0144(15) 0.0224(17)

loop_
_atom_type_symbol
_atom_type_description
_atom_type_scat_dispersion_real
_atom_type_scat_dispersion_imag
_atom_type_scat_source
C C 0.0033 0.0016 'International Tables Vol C Tables 4.2.6.8 and 6.1.1.4'
H H 0.0000 0.0000 'International Tables Vol C Tables 4.2.6.8 and 6.1.1.4'
N N 0.0061 0.0033 'International Tables Vol C Tables 4.2.6.8 and 6.1.1.4'
O O 0.0106 0.0060 'International Tables Vol C Tables 4.2.6.8 and 6.1.1.4'
Mn Mn 0.3368 0.7283 'International Tables Vol C Tables 4.2.6.8 and 6.1.1.4'

loop_
_geom_angle_atom_site_label_1
_geom_angle_atom_site_label_2
_geom_angle_atom_site_label_3
_geom_angle
_geom_angle_site_symmetry_1
_geom_angle_site_symmetry_3
_geom_angle_publ_flag
O16 Mn1 O18 92.96(7) 2_776 2_776 ?
O16 Mn1 O3 97.25(7) 2_776 . ?
O18 Mn1 O3 96.90(7) 2_776 . ?
O16 Mn1 O20 93.87(7) 2_776 2_776 ?
O18 Mn1 O20 87.58(7) 2_776 2_776 ?
O3 Mn1 O20 167.77(7) . 2_776 ?
O16 Mn1 O1 172.41(7) 2_776 . ?
O18 Mn1 O1 94.54(7) 2_776 . ?
O3 Mn1 O1 83.02(6) . . ?
O20 Mn1 O1 85.29(7) 2_776 . ?
O16 Mn1 O5 86.13(7) 2_776 . ?
O18 Mn1 O5 173.86(7) 2_776 . ?
O3 Mn1 O5 77.21(6) . . ?
O20 Mn1 O5 98.54(7) 2_776 . ?
O1 Mn1 O5 86.54(6) . . ?
O16 Mn1 Mn2 102.84(5) 2_776 . ?
O18 Mn1 Mn2 131.31(5) 2_776 . ?
O3 Mn1 Mn2 36.11(4) . . ?
O20 Mn1 Mn2 135.65(5) 2_776 . ?
O1 Mn1 Mn2 72.93(5) . . ?
O5 Mn1 Mn2 43.38(4) . . ?
O7 Mn2 O4 82.67(7) . . ?
O7 Mn2 O3 175.29(8) . . ?
O4 Mn2 O3 94.60(7) . . ?
O7 Mn2 O2 91.58(7) . . ?
O4 Mn2 O2 172.75(7) . . ?
O3 Mn2 O2 90.82(7) . . ?
O7 Mn2 O5 100.93(7) . . ?
O4 Mn2 O5 92.53(7) . . ?
O3 Mn2 O5 82.99(7) . . ?
O2 Mn2 O5 92.90(7) . . ?
O7 Mn2 N1 96.26(8) . . ?
O4 Mn2 N1 81.89(7) . . ?
O3 Mn2 N1 79.52(7) . . ?
O2 Mn2 N1 94.40(7) . . ?
O5 Mn2 N1 161.11(7) . . ?
O7 Mn2 Mn3 45.27(5) . . ?
O4 Mn2 Mn3 42.76(5) . . ?
O3 Mn2 Mn3 133.64(5) . . ?
O2 Mn2 Mn3 133.56(5) . . ?
O5 Mn2 Mn3 82.22(5) . . ?
N1 Mn2 Mn3 104.90(5) . . ?
O7 Mn2 Mn1 142.94(6) . . ?
O4 Mn2 Mn1 106.24(5) . . ?
O3 Mn2 Mn1 41.57(5) . . ?
O2 Mn2 Mn1 81.01(5) . . ?
O5 Mn2 Mn1 43.97(5) . . ?
N1 Mn2 Mn1 120.39(5) . . ?
Mn3 Mn2 Mn1 120.861(15) . . ?
O4 Mn3 O8 148.68(6) . . ?
O4 Mn3 O6 85.27(7) . . ?
O8 Mn3 O6 88.16(6) . . ?
O4 Mn3 O11 80.90(6) . . ?
O8 Mn3 O11 68.77(6) . . ?
O6 Mn3 O11 92.21(7) . . ?
O4 Mn3 O9 93.17(7) . . ?
O8 Mn3 O9 91.18(6) . . ?
O6 Mn3 O9 175.79(7) . . ?
O11 Mn3 O9 83.69(6) . . ?
O4 Mn3 O7 67.72(6) . . ?
O8 Mn3 O7 142.55(6) . . ?
O6 Mn3 O7 87.41(6) . . ?
O11 Mn3 O7 148.55(6) . . ?
O9 Mn3 O7 95.62(6) . . ?
O4 Mn3 N2 138.36(7) . . ?
O8 Mn3 N2 72.38(7) . . ?
O6 Mn3 N2 92.06(7) . . ?
O11 Mn3 N2 140.73(7) . . ?
O9 Mn3 N2 91.70(7) . . ?
O7 Mn3 N2 70.65(7) . . ?
O4 Mn3 Mn4 116.53(4) . . ?
O8 Mn3 Mn4 35.62(4) . . ?
O6 Mn3 Mn4 101.56(5) . . ?
O11 Mn3 Mn4 36.38(4) . . ?
O9 Mn3 Mn4 75.63(4) . . ?
O7 Mn3 Mn4 170.20(5) . . ?
N2 Mn3 Mn4 104.73(5) . . ?
O4 Mn3 Mn2 35.86(4) . . ?
O8 Mn3 Mn2 160.74(5) . . ?
O6 Mn3 Mn2 72.94(5) . . ?
O11 Mn3 Mn2 114.57(5) . . ?
O9 Mn3 Mn2 107.95(5) . . ?
O7 Mn3 Mn2 35.91(4) . . ?
N2 Mn3 Mn2 103.97(5) . . ?
Mn4 Mn3 Mn2 150.943(16) . . ?
O8 Mn4 O11 83.01(7) . . ?
O8 Mn4 O12 178.39(8) . . ?
O11 Mn4 O12 95.80(8) . . ?
O8 Mn4 O13 89.26(8) . . ?
O11 Mn4 O13 171.61(8) . . ?
O12 Mn4 O13 91.99(7) . . ?
O8 Mn4 O10 99.81(7) . . ?
O11 Mn4 O10 87.27(7) . . ?
O12 Mn4 O10 79.02(7) . . ?
O13 Mn4 O10 97.29(7) . . ?
O8 Mn4 N3 102.29(8) . . ?
O11 Mn4 N3 82.08(8) . . ?
O12 Mn4 N3 78.59(8) . . ?
O13 Mn4 N3 96.47(8) . . ?
O10 Mn4 N3 154.03(8) . . ?
O8 Mn4 Mn5 139.02(6) . . ?
O11 Mn4 Mn5 108.53(6) . . ?
O12 Mn4 Mn5 40.39(5) . . ?
O13 Mn4 Mn5 79.49(5) . . ?
O10 Mn4 Mn5 44.15(4) . . ?
N3 Mn4 Mn5 117.98(6) . . ?
O8 Mn4 Mn3 43.17(5) . . ?
O11 Mn4 Mn3 44.05(5) . . ?
O12 Mn4 Mn3 135.32(6) . . ?
O13 Mn4 Mn3 129.70(5) . . ?
O10 Mn4 Mn3 80.19(4) . . ?
N3 Mn4 Mn3 107.24(6) . . ?
Mn5 Mn4 Mn3 122.558(16) . . ?
O12 Mn5 O21 173.86(7) . . ?
O12 Mn5 O14 91.50(7) . . ?
O21 Mn5 O14 94.23(7) . . ?
O12 Mn5 O17 94.01(7) . . ?
O21 Mn5 O17 88.31(7) . . ?
O14 Mn5 O17 88.83(7) . . ?
O12 Mn5 O10 76.80(6) . . ?
O21 Mn5 O10 101.19(7) . . ?
O14 Mn5 O10 87.85(7) . . ?
O17 Mn5 O10 170.14(7) . . ?
O12 Mn5 O15 89.21(7) . . ?
O21 Mn5 O15 85.89(7) . . ?
O14 Mn5 O15 163.89(7) . . ?
O17 Mn5 O15 75.07(6) . . ?
O10 Mn5 O15 107.96(6) . . ?
O12 Mn5 Mn4 36.32(5) . . ?
O21 Mn5 Mn4 144.14(5) . . ?
O14 Mn5 Mn4 74.35(5) . . ?
O17 Mn5 Mn4 124.44(5) . . ?
O10 Mn5 Mn4 45.70(5) . . ?
O15 Mn5 Mn4 114.30(5) . . ?
O12 Mn5 Mn6 103.52(5) . . ?
O21 Mn5 Mn6 75.25(5) . . ?
O14 Mn5 Mn6 121.85(5) . . ?
O17 Mn5 Mn6 35.23(5) . . ?
O10 Mn5 Mn6 150.10(5) . . ?
O15 Mn5 Mn6 42.69(4) . . ?
Mn4 Mn5 Mn6 139.722(16) . . ?
O17 Mn6 O18 94.24(8) . . ?
O17 Mn6 O19 169.69(8) . . ?
O18 Mn6 O19 91.38(8) . . ?
O17 Mn6 O22 90.02(8) . . ?
O18 Mn6 O22 172.14(7) . . ?
O19 Mn6 O22 83.45(7) . . ?
O17 Mn6 O15 82.68(7) . . ?
O18 Mn6 O15 96.22(7) . . ?
O19 Mn6 O15 105.31(7) . . ?
O22 Mn6 O15 90.87(7) . . ?
O17 Mn6 N4 78.93(7) . . ?
O18 Mn6 N4 81.45(7) . . ?
O19 Mn6 N4 93.40(8) . . ?
O22 Mn6 N4 92.92(8) . . ?
O15 Mn6 N4 161.22(7) . . ?
O17 Mn6 Mn5 41.49(5) . . ?
O18 Mn6 Mn5 109.96(5) . . ?
O19 Mn6 Mn5 143.02(6) . . ?
O22 Mn6 Mn5 77.54(5) . . ?
O15 Mn6 Mn5 44.50(5) . . ?
N4 Mn6 Mn5 118.75(6) . . ?
C1 O1 Mn1 130.15(16) . . ?
C1 O2 Mn2 128.70(16) . . ?
C3 O3 Mn2 113.49(14) . . ?
C3 O3 Mn1 126.54(14) . . ?
Mn2 O3 Mn1 102.33(8) . . ?
C6 O4 Mn2 115.86(15) . . ?
C6 O4 Mn3 121.08(15) . . ?
Mn2 O4 Mn3 101.38(7) . . ?
C8 O5 Mn2 123.44(15) . . ?
C8 O5 Mn1 134.07(15) . . ?
Mn2 O5 Mn1 92.65(7) . . ?
C8 O6 Mn3 134.85(17) . . ?
C10 O7 Mn2 128.89(15) . . ?
C10 O7 Mn3 119.97(15) . . ?
Mn2 O7 Mn3 98.82(7) . . ?
C13 O8 Mn4 127.15(15) . . ?
C13 O8 Mn3 120.58(15) . . ?
Mn4 O8 Mn3 101.21(8) . . ?
C15 O9 Mn3 132.49(16) . . ?
C15 O10 Mn5 139.76(16) . . ?
C15 O10 Mn4 125.43(15) . . ?
Mn5 O10 Mn4 90.14(6) . . ?
C17 O11 Mn4 116.58(16) . . ?
C17 O11 Mn3 121.47(15) . . ?
Mn4 O11 Mn3 99.57(7) . . ?
C20 O12 Mn4 114.68(16) . . ?
C20 O12 Mn5 123.79(15) . . ?
Mn4 O12 Mn5 103.29(8) . . ?
C22 O13 Mn4 130.71(17) . . ?
C22 O14 Mn5 127.77(17) . . ?
C24 O15 Mn6 128.33(16) . . ?
C24 O15 Mn5 128.46(16) . . ?
Mn6 O15 Mn5 92.81(7) . . ?
C24 O16 Mn1 137.71(17) . 2_776 ?
C26 O17 Mn6 114.68(15) . . ?
C26 O17 Mn5 120.76(15) . . ?
Mn6 O17 Mn5 103.27(8) . . ?
C29 O18 Mn6 116.12(15) . . ?
C29 O18 Mn1 122.68(15) . 2_776 ?
Mn6 O18 Mn1 117.63(8) . 2_776 ?
C31 O19 Mn6 138.15(17) . . ?
C31 O20 Mn1 128.87(17) . 2_776 ?
C33 O21 Mn5 128.04(17) . . ?
C33 O22 Mn6 131.54(17) . . ?
C7 N1 C5 112.5(2) . . ?
C7 N1 C4 113.0(2) . . ?
C5 N1 C4 112.7(2) . . ?
C7 N1 Mn2 111.84(16) . . ?
C5 N1 Mn2 100.53(15) . . ?
C4 N1 Mn2 105.37(15) . . ?
C11 N2 C12 111.8(2) . . ?
C11 N2 C14 111.2(2) . . ?
C12 N2 C14 110.7(2) . . ?
C11 N2 Mn3 104.68(15) . . ?
C12 N2 Mn3 106.30(15) . . ?
C14 N2 Mn3 111.99(16) . . ?
C21 N3 C18 112.5(2) . . ?
C21 N3 C19 111.6(2) . . ?
C18 N3 C19 112.7(2) . . ?
C21 N3 Mn4 113.34(18) . . ?
C18 N3 Mn4 100.20(15) . . ?
C19 N3 Mn4 105.80(16) . . ?
C30 N4 C28 112.1(2) . . ?
C30 N4 C27 112.6(2) . . ?
C28 N4 C27 112.6(2) . . ?
C30 N4 Mn6 113.50(17) . . ?
C28 N4 Mn6 100.43(15) . . ?
C27 N4 Mn6 104.80(15) . . ?
O1 C1 O2 125.4(2) . . ?
O1 C1 C2 117.8(2) . . ?
O2 C1 C2 116.7(2) . . ?
C1 C2 H2A 109.5 . . ?
C1 C2 H2B 109.5 . . ?
H2A C2 H2B 109.5 . . ?
C1 C2 H2C 109.5 . . ?
H2A C2 H2C 109.5 . . ?
H2B C2 H2C 109.5 . . ?
O3 C3 C4 109.8(2) . . ?
O3 C3 H3A 109.7 . . ?
C4 C3 H3A 109.7 . . ?
O3 C3 H3B 109.7 . . ?
C4 C3 H3B 109.7 . . ?
H3A C3 H3B 108.2 . . ?
N1 C4 C3 109.7(2) . . ?
N1 C4 H4A 109.7 . . ?
C3 C4 H4A 109.7 . . ?
N1 C4 H4B 109.7 . . ?
C3 C4 H4B 109.7 . . ?
H4A C4 H4B 108.2 . . ?
N1 C5 C6 108.8(2) . . ?
N1 C5 H5A 109.9 . . ?
C6 C5 H5A 109.9 . . ?
N1 C5 H5B 109.9 . . ?
C6 C5 H5B 109.9 . . ?
H5A C5 H5B 108.3 . . ?
O4 C6 C5 110.4(2) . . ?
O4 C6 H6A 109.6 . . ?
C5 C6 H6A 109.6 . . ?
O4 C6 H6B 109.6 . . ?
C5 C6 H6B 109.6 . . ?
H6A C6 H6B 108.1 . . ?
N1 C7 H7A 109.5 . . ?
N1 C7 H7B 109.5 . . ?
H7A C7 H7B 109.5 . . ?
N1 C7 H7C 109.5 . . ?
H7A C7 H7C 109.5 . . ?
H7B C7 H7C 109.5 . . ?
O6 C8 O5 124.0(2) . . ?
O6 C8 C9 118.7(2) . . ?
O5 C8 C9 117.2(2) . . ?
C8 C9 H9A 109.5 . . ?
C8 C9 H9B 109.5 . . ?
H9A C9 H9B 109.5 . . ?
C8 C9 H9C 109.5 . . ?
H9A C9 H9C 109.5 . . ?
H9B C9 H9C 109.5 . . ?
O7 C10 C11 109.4(2) . . ?
O7 C10 H10A 109.8 . . ?
C11 C10 H10A 109.8 . . ?
O7 C10 H10B 109.8 . . ?
C11 C10 H10B 109.8 . . ?
H10A C10 H10B 108.2 . . ?
N2 C11 C10 110.5(2) . . ?
N2 C11 H11A 109.6 . . ?
C10 C11 H11A 109.6 . . ?
N2 C11 H11B 109.6 . . ?
C10 C11 H11B 109.6 . . ?
H11A C11 H11B 108.1 . . ?
N2 C12 C13 110.6(2) . . ?
N2 C12 H12A 109.5 . . ?
C13 C12 H12A 109.5 . . ?
N2 C12 H12B 109.5 . . ?
C13 C12 H12B 109.5 . . ?
H12A C12 H12B 108.1 . . ?
O8 C13 C12 106.6(2) . . ?
O8 C13 H13A 110.4 . . ?
C12 C13 H13A 110.4 . . ?
O8 C13 H13B 110.4 . . ?
C12 C13 H13B 110.4 . . ?
H13A C13 H13B 108.6 . . ?
N2 C14 H14A 109.5 . . ?
N2 C14 H14B 109.5 . . ?
H14A C14 H14B 109.5 . . ?
N2 C14 H14C 109.5 . . ?
H14A C14 H14C 109.5 . . ?
H14B C14 H14C 109.5 . . ?
O9 C15 O10 123.9(2) . . ?
O9 C15 C16 118.9(2) . . ?
O10 C15 C16 117.2(2) . . ?
C15 C16 H16A 109.5 . . ?
C15 C16 H16B 109.5 . . ?
H16A C16 H16B 109.5 . . ?
C15 C16 H16C 109.5 . . ?
H16A C16 H16C 109.5 . . ?
H16B C16 H16C 109.5 . . ?
O11 C17 C18 110.3(2) . . ?
O11 C17 H17A 109.6 . . ?
C18 C17 H17A 109.6 . . ?
O11 C17 H17B 109.6 . . ?
C18 C17 H17B 109.6 . . ?
H17A C17 H17B 108.1 . . ?
N3 C18 C17 109.9(2) . . ?
N3 C18 H18A 109.7 . . ?
C17 C18 H18A 109.7 . . ?
N3 C18 H18B 109.7 . . ?
C17 C18 H18B 109.7 . . ?
H18A C18 H18B 108.2 . . ?
N3 C19 C20 108.3(2) . . ?
N3 C19 H19A 110.0 . . ?
C20 C19 H19A 110.0 . . ?
N3 C19 H19B 110.0 . . ?
C20 C19 H19B 110.0 . . ?
H19A C19 H19B 108.4 . . ?
O12 C20 C19 107.5(2) . . ?
O12 C20 H20A 110.2 . . ?
C19 C20 H20A 110.2 . . ?
O12 C20 H20B 110.2 . . ?
C19 C20 H20B 110.2 . . ?
H20A C20 H20B 108.5 . . ?
N3 C21 H21A 109.5 . . ?
N3 C21 H21B 109.5 . . ?
H21A C21 H21B 109.5 . . ?
N3 C21 H21C 109.5 . . ?
H21A C21 H21C 109.5 . . ?
H21B C21 H21C 109.5 . . ?
O14 C22 O13 125.3(2) . . ?
O14 C22 C23 118.9(2) . . ?
O13 C22 C23 115.7(2) . . ?
C22 C23 H23A 109.5 . . ?
C22 C23 H23B 109.5 . . ?
H23A C23 H23B 109.5 . . ?
C22 C23 H23C 109.5 . . ?
H23A C23 H23C 109.5 . . ?
H23B C23 H23C 109.5 . . ?
O16 C24 O15 123.9(2) . . ?
O16 C24 C25 119.0(2) . . ?
O15 C24 C25 117.1(2) . . ?
C24 C25 H25A 109.5 . . ?
C24 C25 H25B 109.5 . . ?
H25A C25 H25B 109.5 . . ?
C24 C25 H25C 109.5 . . ?
H25A C25 H25C 109.5 . . ?
H25B C25 H25C 109.5 . . ?
O17 C26 C27 109.2(2) . . ?
O17 C26 H26A 109.8 . . ?
C27 C26 H26A 109.8 . . ?
O17 C26 H26B 109.8 . . ?
C27 C26 H26B 109.8 . . ?
H26A C26 H26B 108.3 . . ?
N4 C27 C26 109.6(2) . . ?
N4 C27 H27A 109.7 . . ?
C26 C27 H27A 109.7 . . ?
N4 C27 H27B 109.7 . . ?
C26 C27 H27B 109.7 . . ?
H27A C27 H27B 108.2 . . ?
N4 C28 C29 109.3(2) . . ?
N4 C28 H28A 109.8 . . ?
C29 C28 H28A 109.8 . . ?
N4 C28 H28B 109.8 . . ?
C29 C28 H28B 109.8 . . ?
H28A C28 H28B 108.3 . . ?
O18 C29 C28 110.5(2) . . ?
O18 C29 H29A 109.5 . . ?
C28 C29 H29A 109.5 . . ?
O18 C29 H29B 109.5 . . ?
C28 C29 H29B 109.5 . . ?
H29A C29 H29B 108.1 . . ?
N4 C30 H30A 109.5 . . ?
N4 C30 H30B 109.5 . . ?
H30A C30 H30B 109.5 . . ?
N4 C30 H30C 109.5 . . ?
H30A C30 H30C 109.5 . . ?
H30B C30 H30C 109.5 . . ?
O20 C31 O19 126.6(2) . . ?
O20 C31 C32 120.1(2) . . ?
O19 C31 C32 113.3(2) . . ?
C31 C32 H32A 109.5 . . ?
C31 C32 H32B 109.5 . . ?
H32A C32 H32B 109.5 . . ?
C31 C32 H32C 109.5 . . ?
H32A C32 H32C 109.5 . . ?
H32B C32 H32C 109.5 . . ?
O21 C33 O22 126.4(2) . . ?
O21 C33 C34 118.0(2) . . ?
O22 C33 C34 115.6(2) . . ?
C33 C34 H34A 109.5 . . ?
C33 C34 H34B 109.5 . . ?
H34A C34 H34B 109.5 . . ?
C33 C34 H34C 109.5 . . ?
H34A C34 H34C 109.5 . . ?
H34B C34 H34C 109.5 . . ?
N1S C1S C2S 179.7(5) . . ?
C1S C2S H2SA 102(2) . . ?
C1S C2S H2SB 110(3) . . ?
H2SA C2S H2SB 109(4) . . ?
C1S C2S H2SC 112(3) . . ?
H2SA C2S H2SC 120(3) . . ?
H2SB C2S H2SC 103(4) . . ?

loop_
_geom_bond_atom_site_label_1
_geom_bond_atom_site_label_2
_geom_bond_distance
_geom_bond_site_symmetry_2
_geom_bond_publ_flag
Mn1 O16 2.1107(18) 2_776 ?
Mn1 O18 2.1430(18) 2_776 ?
Mn1 O3 2.1719(18) . ?
Mn1 O20 2.1990(18) 2_776 ?
Mn1 O1 2.2008(18) . ?
Mn1 O5 2.2225(17) . ?
Mn1 Mn2 3.1980(7) . ?
Mn2 O7 1.8890(17) . ?
Mn2 O4 1.9015(17) . ?
Mn2 O3 1.9290(17) . ?
Mn2 O2 1.9848(17) . ?
Mn2 O5 2.1989(17) . ?
Mn2 N1 2.311(2) . ?
Mn2 Mn3 3.1824(6) . ?
Mn3 O4 2.2040(18) . ?
Mn3 O8 2.2106(18) . ?
Mn3 O6 2.2335(18) . ?
Mn3 O11 2.2346(17) . ?
Mn3 O9 2.2459(18) . ?
Mn3 O7 2.2878(17) . ?
Mn3 N2 2.419(2) . ?
Mn3 Mn4 3.1695(7) . ?
Mn4 O8 1.8819(17) . ?
Mn4 O11 1.9066(17) . ?
Mn4 O12 1.9170(17) . ?
Mn4 O13 1.9498(18) . ?
Mn4 O10 2.2545(18) . ?
Mn4 N3 2.302(2) . ?
Mn4 Mn5 3.1499(6) . ?
Mn5 O12 2.0972(18) . ?
Mn5 O21 2.1199(19) . ?
Mn5 O14 2.1593(18) . ?
Mn5 O17 2.1827(17) . ?
Mn5 O10 2.1942(17) . ?
Mn5 O15 2.2502(18) . ?
Mn5 Mn6 3.2065(6) . ?
Mn6 O17 1.9006(18) . ?
Mn6 O18 1.9137(18) . ?
Mn6 O19 1.9389(18) . ?
Mn6 O22 1.9761(18) . ?
Mn6 O15 2.1768(17) . ?
Mn6 N4 2.334(2) . ?
O1 C1 1.247(3) . ?
O2 C1 1.281(3) . ?
O3 C3 1.406(3) . ?
O4 C6 1.409(3) . ?
O5 C8 1.283(3) . ?
O6 C8 1.247(3) . ?
O7 C10 1.407(3) . ?
O8 C13 1.410(3) . ?
O9 C15 1.247(3) . ?
O10 C15 1.282(3) . ?
O11 C17 1.410(3) . ?
O12 C20 1.424(3) . ?
O13 C22 1.279(3) . ?
O14 C22 1.244(3) . ?
O15 C24 1.284(3) . ?
O16 C24 1.237(3) . ?
O16 Mn1 2.1107(18) 2_776 ?
O17 C26 1.413(3) . ?
O18 C29 1.415(3) . ?
O18 Mn1 2.1430(17) 2_776 ?
O19 C31 1.282(3) . ?
O20 C31 1.234(3) . ?
O20 Mn1 2.1990(18) 2_776 ?
O21 C33 1.240(3) . ?
O22 C33 1.279(3) . ?
N1 C7 1.461(3) . ?
N1 C5 1.476(3) . ?
N1 C4 1.480(3) . ?
N2 C11 1.462(3) . ?
N2 C12 1.465(3) . ?
N2 C14 1.471(3) . ?
N3 C21 1.460(4) . ?
N3 C18 1.474(3) . ?
N3 C19 1.489(3) . ?
N4 C30 1.463(3) . ?
N4 C28 1.473(3) . ?
N4 C27 1.482(3) . ?
C1 C2 1.507(3) . ?
C2 H2A 0.9800 . ?
C2 H2B 0.9800 . ?
C2 H2C 0.9800 . ?
C3 C4 1.528(4) . ?
C3 H3A 0.9900 . ?
C3 H3B 0.9900 . ?
C4 H4A 0.9900 . ?
C4 H4B 0.9900 . ?
C5 C6 1.521(4) . ?
C5 H5A 0.9900 . ?
C5 H5B 0.9900 . ?
C6 H6A 0.9900 . ?
C6 H6B 0.9900 . ?
C7 H7A 0.9800 . ?
C7 H7B 0.9800 . ?
C7 H7C 0.9800 . ?
C8 C9 1.509(4) . ?
C9 H9A 0.9800 . ?
C9 H9B 0.9800 . ?
C9 H9C 0.9800 . ?
C10 C11 1.528(4) . ?
C10 H10A 0.9900 . ?
C10 H10B 0.9900 . ?
C11 H11A 0.9900 . ?
C11 H11B 0.9900 . ?
C12 C13 1.531(4) . ?
C12 H12A 0.9900 . ?
C12 H12B 0.9900 . ?
C13 H13A 0.9900 . ?
C13 H13B 0.9900 . ?
C14 H14A 0.9800 . ?
C14 H14B 0.9800 . ?
C14 H14C 0.9800 . ?
C15 C16 1.511(4) . ?
C16 H16A 0.9800 . ?
C16 H16B 0.9800 . ?
C16 H16C 0.9800 . ?
C17 C18 1.522(4) . ?
C17 H17A 0.9900 . ?
C17 H17B 0.9900 . ?
C18 H18A 0.9900 . ?
C18 H18B 0.9900 . ?
C19 C20 1.515(4) . ?
C19 H19A 0.9900 . ?
C19 H19B 0.9900 . ?
C20 H20A 0.9900 . ?
C20 H20B 0.9900 . ?
C21 H21A 0.9800 . ?
C21 H21B 0.9800 . ?
C21 H21C 0.9800 . ?
C22 C23 1.500(4) . ?
C23 H23A 0.9800 . ?
C23 H23B 0.9800 . ?
C23 H23C 0.9800 . ?
C24 C25 1.500(3) . ?
C25 H25A 0.9800 . ?
C25 H25B 0.9800 . ?
C25 H25C 0.9800 . ?
C26 C27 1.516(4) . ?
C26 H26A 0.9900 . ?
C26 H26B 0.9900 . ?
C27 H27A 0.9900 . ?
C27 H27B 0.9900 . ?
C28 C29 1.520(4) . ?
C28 H28A 0.9900 . ?
C28 H28B 0.9900 . ?
C29 H29A 0.9900 . ?
C29 H29B 0.9900 . ?
C30 H30A 0.9800 . ?
C30 H30B 0.9800 . ?
C30 H30C 0.9800 . ?
C31 C32 1.515(4) . ?
C32 H32A 0.9800 . ?
C32 H32B 0.9800 . ?
C32 H32C 0.9800 . ?
C33 C34 1.505(4) . ?
C34 H34A 0.9800 . ?
C34 H34B 0.9800 . ?
C34 H34C 0.9800 . ?
N1S C1S 1.142(5) . ?
C1S C2S 1.448(5) . ?
C2S H2SA 0.96(4) . ?
C2S H2SB 0.87(5) . ?
C2S H2SC 0.99(5) . ?
